data_1529833
loop_
_publ_author_name
'Effenberger, H.'

_publ_section_title
;
 Three modifications of Ba Cu (Se O3)2 and the compound Sr Cu (Se O3)2:
 Preparation and crystal structure determination
;
_journal_name_full 'Journal of Solid State Chemistry'
_journal_page_first 303
_journal_page_last 312
_journal_volume 70
_journal_year 1987
_chemical_formula_sum 'Ba Cu O6 Se2'
_chemical_name_systematic 'Ba Cu (Se O3)2'
_space_group_IT_number 15
_symmetry_space_group_name_Hall '-C 2yc'
_symmetry_space_group_name_H-M 'C 1 2/c 1'
_cell_angle_alpha 90
_cell_angle_beta 90.83
_cell_angle_gamma 90
_cell_formula_units_Z 4
_cell_length_a 8.031
_cell_length_b 5.185
_cell_length_c 15.823
_cell_volume 658.812
_citation_journal_id_ASTM JSSCBI
_cod_data_source_file Effenberger_JSSCBI_1987_1485.cif
_cod_data_source_block Ba1Cu1O6Se2
_cod_original_cell_volume 658.8122
_cod_original_formula_sum 'Ba1 Cu1 O6 Se2'
_cod_database_code 1529833

loop_
_symmetry_equiv_pos_as_xyz
x,y,z
-x,y,-z+1/2
-x,-y,-z
x,-y,z-1/2
x+1/2,y+1/2,z
-x+1/2,y+1/2,-z+1/2
-x+1/2,-y+1/2,-z
x+1/2,-y+1/2,z-1/2

loop_
_atom_site_label
_atom_site_type_symbol
_atom_site_fract_x
_atom_site_fract_y
_atom_site_fract_z
_atom_site_occupancy
_atom_site_U_iso_or_equiv
Ba1 Ba+2 0 -0.01597 0.25 1 0.0
Se1 Se+4 0.36468 0.00317 0.09213 1 0.0
Cu1 Cu+2 0 0 0 1 0.0
O2 O-2 0.5231 0.221 0.082 1 0.0
O3 O-2 0.4727 -0.2787 0.0959 1 0.0
O1 O-2 0.3218 0.0348 0.1947 1 0.0
